data_9004592
loop_
_publ_author_name
'Cooper, M. A.'
'Hawthorne, F. C.'

_publ_section_title
;
 Boleite: Resolution of the formula, KPb26Ag9Cu24Cl62(OH)48
;
_journal_name_full 'The Canadian Mineralogist'
_journal_page_first 801
_journal_page_last 808
_journal_paper_doi 10.2113/gscanmin.38.4.801
_journal_volume 38
_journal_year 2000
_chemical_formula_sum 'Ag9 Cl62 Cu24 H48 K O48 Pb26'
_chemical_name_mineral Boleite
_space_group_IT_number 221
_symmetry_space_group_name_Hall '-P 4 2 3'
_symmetry_space_group_name_H-M 'P m -3 m'
_cell_angle_alpha 90
_cell_angle_beta 90
_cell_angle_gamma 90
_cell_length_a 15.288
_cell_length_b 15.288
_cell_length_c 15.288
_cell_formula_units_Z 1
_cell_volume 3573.156
_database_code_amcsd 0005684
_exptl_crystal_density_diffrn 5.083
_cod_original_formula_sum 'K Pb26 Ag9 Cu24 Cl62 O48 H48'
_cod_database_code 9004592

loop_
_space_group_symop_operation_xyz
x,y,z
z,-x,y
-y,z,-x
x,-y,z
-z,x,-y
y,-z,x
-x,y,-z
x,-z,-y
-z,y,x
y,-x,-z
-x,z,y
z,-y,-x
-y,x,z
x,z,y
-z,-y,-x
y,x,z
-x,-z,-y
z,y,x
-y,-x,-z
z,x,-y
-y,-z,x
x,y,-z
-z,-x,y
y,z,-x
-x,-y,z
-z,x,y
y,-z,-x
-x,y,z
z,-x,-y
-y,z,x
x,-y,-z
-x,z,-y
z,-y,x
-y,x,-z
x,-z,y
-z,y,-x
y,-x,z
-x,-z,y
z,y,-x
-y,-x,z
x,z,-y
-z,-y,x
y,x,-z
-z,-x,-y
y,z,x
-x,-y,-z
z,x,y
-y,-z,-x

loop_
_atom_site_aniso_label
_atom_site_aniso_U_11
_atom_site_aniso_U_22
_atom_site_aniso_U_33
_atom_site_aniso_U_12
_atom_site_aniso_U_13
_atom_site_aniso_U_23
K 0.04780 0.04780 0.04780 0.00000 0.00000 0.00000
Pb(1) 0.01970 0.02190 0.02190 0.00000 0.00000 0.00000
Pb(2) 0.01730 0.01730 0.01730 -0.00230 -0.00230 -0.00230
Pb(3) 0.01820 0.03450 0.01740 0.00000 0.00000 0.00000
Ag(1) 0.03080 0.03620 0.03080 0.00000 0.00000 0.00000
Ag(2) 0.04570 0.02650 0.04570 0.00000 0.00000 0.00000
Cu 0.01420 0.01420 0.00970 0.00300 0.00100 0.00100
Cl(1) 0.02970 0.02970 0.02970 -0.00580 -0.00580 -0.00580
Cl(2) 0.02090 0.02090 0.02270 -0.00340 -0.00330 -0.00330
Cl(3) 0.02430 0.02180 0.02430 0.00000 0.00000 0.00000
Cl(4) 0.02250 0.01430 0.02250 0.00000 0.00620 0.00000
Cl(5) 0.03900 0.01990 0.03900 0.00000 0.01950 0.00000
O(1) 0.01490 0.01460 0.01270 0.00000 0.00000 0.00360
O(2) 0.01740 0.01740 0.01810 0.00320 0.00460 0.00460

loop_
_atom_site_label
_atom_site_fract_x
_atom_site_fract_y
_atom_site_fract_z
_atom_site_U_iso_or_equiv
K 0.50000 0.50000 0.50000 0.04780
Pb(1) 0.22633 0.50000 0.50000 0.02120
Pb(2) 0.30301 0.30301 0.30301 0.01730
Pb(3) 0.27356 0.50000 0.00000 0.02340
Ag(1) 0.00000 0.15730 0.00000 0.03260
Ag(2) 0.00000 0.50000 0.00000 0.03930
Cu 0.25567 0.25567 0.09458 0.01270
Cl(1) 0.12220 0.12220 0.12220 0.02970
Cl(2) 0.38480 0.38480 0.12100 0.02150
Cl(3) 0.00000 0.32960 0.00000 0.02340
Cl(4) 0.13160 0.50000 0.13160 0.01980
Cl(5) 0.33060 0.50000 0.33060 0.03260
O(1) 0.00000 0.33020 0.21040 0.01410
O(2) 0.18800 0.18800 0.31190 0.01760
H(1) 0.00000 0.33900 0.14700 0.02720
H(2) 0.16200 0.16200 0.36400 0.05110

loop_
_cod_related_entry_id
_cod_related_entry_database
_cod_related_entry_code
1 AMCSD 0005684
